data_7211570
loop_
_publ_author_name
'Song, Yu-Fei'
'Long, De-Liang'
'Cronin, Leroy'

_publ_section_title
;
 Hybrid polyoxometalate clusters with appended aromatic platforms
;
_journal_issue 1
_journal_name_full CrystEngComm
_journal_page_first 109
_journal_paper_doi 10.1039/b910434h
_journal_volume 12
_journal_year 2010
_chemical_formula_sum 'C84 H140 Mn Mo6 N5 O24'
_chemical_formula_weight 2234.59
_chemical_name_systematic
;
?
;
_space_group_IT_number 14
_symmetry_cell_setting monoclinic
_symmetry_space_group_name_Hall '-P 2ybc'
_symmetry_space_group_name_H-M 'P 1 21/c 1'
_atom_sites_solution_hydrogens geom
_atom_sites_solution_primary direct
_atom_sites_solution_secondary difmap
_audit_creation_method SHELXL-97
_cell_angle_alpha 90.00
_cell_angle_beta 97.349(1)
_cell_angle_gamma 90.00
_cell_formula_units_Z 2
_cell_length_a 14.8970(4)
_cell_length_b 13.9137(4)
_cell_length_c 24.7439(7)
_cell_measurement_reflns_used 31056
_cell_measurement_temperature 150(2)
_cell_measurement_theta_max 26.022
_cell_measurement_theta_min 1.51
_cell_volume 5086.6(2)
_computing_cell_refinement 'HKL Scalepack (Otwinowski & Minor 1997)'
_computing_data_collection 'Collect (Bruker AXS BV, 1997-2004)'
_computing_data_reduction 'HKL Denzo and Scalepack (Otwinowski & Minor 1997)'
_computing_molecular_graphics 'Ortep-3 for Windows (Farrugia, 1997)'
_computing_publication_material 'WinGX publication routines (Farrugia, 1999)'
_computing_structure_refinement 'SHELXL-97 (Sheldrick, 1997)'
_computing_structure_solution 'SHELXS-86 (Sheldrick, 1986)'
_diffrn_ambient_temperature 150(2)
_diffrn_detector_area_resol_mean 9
_diffrn_measured_fraction_theta_full 0.998
_diffrn_measured_fraction_theta_max 0.998
_diffrn_measurement_device_type KappaCCD
_diffrn_measurement_method 'CCD rotation images, thick slices'
_diffrn_radiation_monochromator graphite
_diffrn_radiation_source 'fine-focus sealed tube'
_diffrn_radiation_type MoK\a
_diffrn_radiation_wavelength 0.71073
_diffrn_reflns_av_R_equivalents 0.0496
_diffrn_reflns_av_sigmaI/netI 0.0502
_diffrn_reflns_limit_h_max 14
_diffrn_reflns_limit_h_min -18
_diffrn_reflns_limit_k_max 15
_diffrn_reflns_limit_k_min -16
_diffrn_reflns_limit_l_max 29
_diffrn_reflns_limit_l_min -29
_diffrn_reflns_number 30648
_diffrn_reflns_theta_full 25.50
_diffrn_reflns_theta_max 25.50
_diffrn_reflns_theta_min 2.01
_diffrn_standards_decay_% none
_exptl_absorpt_coefficient_mu 0.902
_exptl_absorpt_correction_T_max 0.8691
_exptl_absorpt_correction_T_min 0.8125
_exptl_absorpt_correction_type none
_exptl_absorpt_process_details none
_exptl_crystal_colour brown
_exptl_crystal_density_diffrn 1.459
_exptl_crystal_density_meas ?
_exptl_crystal_density_method 'not measured'
_exptl_crystal_description block
_exptl_crystal_F_000 2296
_exptl_crystal_size_max 0.24
_exptl_crystal_size_mid 0.20
_exptl_crystal_size_min 0.16
_refine_diff_density_max 1.93
_refine_diff_density_min -1.24
_refine_diff_density_rms 0.18
_refine_ls_extinction_coef none
_refine_ls_extinction_method none
_refine_ls_goodness_of_fit_ref 1.049
_refine_ls_hydrogen_treatment riding
_refine_ls_matrix_type full
_refine_ls_number_parameters 459
_refine_ls_number_reflns 9434
_refine_ls_number_restraints 29
_refine_ls_restrained_S_all 1.055
_refine_ls_R_factor_all 0.0908
_refine_ls_R_factor_gt 0.0672
_refine_ls_shift/su_max 0.001
_refine_ls_shift/su_mean 0.000
_refine_ls_structure_factor_coef Fsqd
_refine_ls_weighting_details 'calc w=1/[\s^2^(Fo^2^)+(0.1003P)^2^+42.2865P] where P=(Fo^2^+2Fc^2^)/3'
_refine_ls_weighting_scheme calc
_refine_ls_wR_factor_gt 0.1891
_refine_ls_wR_factor_ref 0.2066
_reflns_number_gt 7135
_reflns_number_total 9434
_reflns_threshold_expression >2sigma(I)
_cod_data_source_file b910434h.txt
_cod_data_source_block ys20301
_cod_depositor_comments
;
The following automatic conversions were performed:

'_exptl_crystal_density_meas' value 'none' was changed to '?' - the
value is perceived as not measured.

Automatic conversion script
Id: cif_fix_values 3008 2015-01-20 13:52:24Z robertas 
;
_cod_original_sg_symbol_H-M P2(1)/c
_cod_database_code 7211570

loop_
_symmetry_equiv_pos_as_xyz
'x, y, z'
'-x, y+1/2, -z+1/2'
'-x, -y, -z'
'x, -y-1/2, z-1/2'

loop_
_atom_site_label
_atom_site_type_symbol
_atom_site_fract_x
_atom_site_fract_y
_atom_site_fract_z
_atom_site_U_iso_or_equiv
_atom_site_adp_type
_atom_site_occupancy
_atom_site_symmetry_multiplicity
_atom_site_calc_flag
_atom_site_refinement_flags
_atom_site_disorder_assembly
_atom_site_disorder_group
Mo1 Mo 0.03397(4) 0.44325(5) 0.37248(2) 0.02630(19) Uani 1 1 d . . .
Mo2 Mo -0.14916(4) 0.35998(5) 0.42370(3) 0.02849(19) Uani 1 1 d . . .
Mo3 Mo 0.18141(4) 0.58596(5) 0.44801(2) 0.02759(19) Uani 1 1 d . . .
Mn Mn 0.0000 0.5000 0.5000 0.0191(3) Uani 1 2 d S . .
O1 O 0.0535(3) 0.6249(3) 0.49218(19) 0.0251(10) Uani 1 1 d . . .
O2 O -0.1726(4) 0.2431(4) 0.4365(2) 0.0420(14) Uani 1 1 d . . .
O3 O -0.2141(3) 0.4253(4) 0.4743(2) 0.0294(11) Uani 1 1 d . . .
O4 O -0.2163(4) 0.3874(4) 0.3647(2) 0.0416(14) Uani 1 1 d . . .
O5 O -0.0325(3) 0.3406(3) 0.3997(2) 0.0292(11) Uani 1 1 d . . .
O6 O -0.0729(3) 0.5071(3) 0.42618(19) 0.0251(10) Uani 1 1 d . . .
O7 O 0.2006(4) 0.7033(4) 0.4371(2) 0.0451(15) Uani 1 1 d . . .
O8 O -0.0324(4) 0.4706(4) 0.3131(2) 0.0361(13) Uani 1 1 d . . .
O9 O 0.1020(3) 0.4453(3) 0.46330(19) 0.0256(11) Uani 1 1 d . . .
O10 O 0.1219(4) 0.3793(4) 0.3539(2) 0.0375(13) Uani 1 1 d . . .
O11 O 0.0868(3) 0.5674(4) 0.38843(19) 0.0282(11) Uani 1 1 d . . .
O12 O 0.2699(4) 0.5248(5) 0.4273(2) 0.0446(15) Uani 1 1 d . . .
N1 N -0.1497(5) 0.7630(5) 0.4423(3) 0.0351(15) Uani 1 1 d . . .
N2 N 0.1042(5) 0.6766(6) 0.2434(3) 0.055(2) Uani 1 1 d D . .
N3 N 0.4929(10) 0.3586(10) 0.4797(6) 0.047(4) Uiso 0.50 1 d PD . .
C1 C -0.1063(5) 0.6710(5) 0.4600(3) 0.0295(16) Uani 1 1 d . . .
C2 C 0.1459(5) 0.3630(5) 0.4890(3) 0.0301(16) Uani 1 1 d . . .
H2A H 0.2108 0.3782 0.4992 0.036 Uiso 1 1 calc R . .
H2B H 0.1419 0.3097 0.4623 0.036 Uiso 1 1 calc R . .
C3 C -0.0068(5) 0.7014(5) 0.4725(3) 0.0309(16) Uani 1 1 d . . .
H3A H 0.0132 0.7282 0.4390 0.037 Uiso 1 1 calc R . .
H3B H -0.0022 0.7532 0.5002 0.037 Uiso 1 1 calc R . .
C4 C -0.1194(5) 0.5961(6) 0.4131(3) 0.0325(17) Uani 1 1 d . . .
H4A H -0.1848 0.5828 0.4039 0.039 Uiso 1 1 calc R . .
H4B H -0.0974 0.6241 0.3804 0.039 Uiso 1 1 calc R . .
C5 C -0.2292(6) 0.7678(6) 0.4225(4) 0.042(2) Uani 1 1 d . . .
H5 H -0.2634 0.7102 0.4171 0.050 Uiso 1 1 calc R . .
C6 C -0.2737(6) 0.8607(6) 0.4068(4) 0.0392(19) Uani 1 1 d . . .
C7 C -0.2272(6) 0.9463(6) 0.4192(4) 0.047(2) Uani 1 1 d . . .
H7 H -0.1685 0.9443 0.4394 0.056 Uiso 1 1 calc R . .
C8 C -0.2647(6) 1.0342(6) 0.4029(4) 0.047(2) Uani 1 1 d . . .
H8 H -0.2334 1.0924 0.4124 0.057 Uiso 1 1 calc R . .
C9 C -0.3489(6) 1.0349(6) 0.3723(3) 0.0371(18) Uani 1 1 d . . .
C10 C -0.3970(6) 0.9497(6) 0.3596(4) 0.041(2) Uani 1 1 d . . .
C11 C -0.3604(6) 0.8629(7) 0.3769(4) 0.045(2) Uani 1 1 d . . .
H11 H -0.3932 0.8050 0.3688 0.054 Uiso 1 1 calc R . .
C12 C -0.4008(6) 1.1156(6) 0.3450(3) 0.0389(19) Uani 1 1 d . . .
C13 C -0.3794(7) 1.2109(7) 0.3417(4) 0.048(2) Uani 1 1 d . . .
H13 H -0.3251 1.2354 0.3612 0.058 Uiso 1 1 calc R . .
C14 C -0.4380(8) 1.2712(7) 0.3096(4) 0.058(3) Uani 1 1 d . . .
H14 H -0.4238 1.3374 0.3071 0.070 Uiso 1 1 calc R . .
C15 C -0.5175(8) 1.2355(8) 0.2812(5) 0.067(3) Uani 1 1 d . . .
H15 H -0.5563 1.2776 0.2588 0.081 Uiso 1 1 calc R . .
C16 C -0.5410(7) 1.1395(9) 0.2847(5) 0.067(3) Uani 1 1 d . . .
H16 H -0.5965 1.1159 0.2663 0.081 Uiso 1 1 calc R . .
C17 C -0.4802(6) 1.0778(7) 0.3166(4) 0.048(2) Uani 1 1 d . . .
C18 C -0.4863(7) 0.9706(7) 0.3246(5) 0.058(3) Uani 1 1 d . . .
H18A H -0.4910 0.9358 0.2895 0.069 Uiso 1 1 calc R . .
H18B H -0.5385 0.9534 0.3437 0.069 Uiso 1 1 calc R . .
C19 C 0.1581(8) 0.5937(10) 0.2698(5) 0.087(5) Uani 1 1 d D . .
H19A H 0.1160 0.5392 0.2720 0.104 Uiso 1 1 calc R . .
H19B H 0.1808 0.6127 0.3076 0.104 Uiso 1 1 calc R . .
C20 C 0.2382(12) 0.5569(13) 0.2434(8) 0.135(7) Uiso 1 1 d D . .
H20A H 0.2846 0.6081 0.2452 0.162 Uiso 1 1 calc R . .
H20B H 0.2179 0.5436 0.2045 0.162 Uiso 1 1 calc R . .
C21 C 0.2847(12) 0.4602(12) 0.2714(8) 0.126(6) Uiso 1 1 d D . .
H21A H 0.2459 0.4238 0.2939 0.151 Uiso 1 1 calc R . .
H21B H 0.3125 0.4176 0.2462 0.151 Uiso 1 1 calc R . .
C22 C 0.3462(13) 0.5252(15) 0.3014(8) 0.140(7) Uiso 1 1 d D . .
H22A H 0.3284 0.5914 0.2917 0.211 Uiso 1 1 calc R . .
H22B H 0.4075 0.5135 0.2926 0.211 Uiso 1 1 calc R . .
H22C H 0.3449 0.5155 0.3405 0.211 Uiso 1 1 calc R . .
C23 C 0.1594(7) 0.7676(8) 0.2473(4) 0.065(3) Uiso 1 1 d D . .
H23A H 0.2115 0.7589 0.2266 0.078 Uiso 1 1 calc R . .
H23B H 0.1218 0.8204 0.2298 0.078 Uiso 1 1 calc R . .
C24 C 0.1945(10) 0.7968(12) 0.3047(6) 0.103(5) Uiso 1 1 d D . .
H24A H 0.1462 0.8300 0.3216 0.124 Uiso 1 1 calc R . .
H24B H 0.2131 0.7391 0.3268 0.124 Uiso 1 1 calc R . .
C25 C 0.2742(13) 0.8629(13) 0.3036(9) 0.099(6) Uiso 0.70 1 d PD . .
H25A H 0.3063 0.8729 0.3407 0.119 Uiso 0.70 1 calc PR . .
H25B H 0.3173 0.8364 0.2801 0.119 Uiso 0.70 1 calc PR . .
C26 C 0.2351(13) 0.9517(13) 0.2814(8) 0.131(6) Uiso 1 1 d D . .
H26A H 0.2127 0.9428 0.2427 0.197 Uiso 1 1 calc R . .
H26B H 0.2813 1.0023 0.2853 0.197 Uiso 1 1 calc R . .
H26C H 0.1848 0.9703 0.3012 0.197 Uiso 1 1 calc R . .
C27 C 0.0762(7) 0.6587(7) 0.1835(4) 0.052(2) Uiso 1 1 d D . .
H27A H 0.0397 0.7145 0.1687 0.063 Uiso 1 1 calc R . .
H27B H 0.1317 0.6578 0.1654 0.063 Uiso 1 1 calc R . .
C28 C 0.0233(9) 0.5693(9) 0.1667(5) 0.078(3) Uiso 1 1 d D . .
H28A H -0.0327 0.5683 0.1843 0.094 Uiso 1 1 calc R . .
H28B H 0.0597 0.5121 0.1793 0.094 Uiso 1 1 calc R . .
C29 C -0.0008(9) 0.5650(9) 0.1059(5) 0.078(3) Uiso 1 1 d D . .
H29A H 0.0552 0.5736 0.0887 0.093 Uiso 1 1 calc R . .
H29B H -0.0415 0.6195 0.0943 0.093 Uiso 1 1 calc R . .
C30 C -0.0467(11) 0.4723(11) 0.0844(7) 0.107(5) Uiso 1 1 d D . .
H30A H -0.0068 0.4177 0.0951 0.161 Uiso 1 1 calc R . .
H30B H -0.0590 0.4753 0.0446 0.161 Uiso 1 1 calc R . .
H30C H -0.1037 0.4644 0.0997 0.161 Uiso 1 1 calc R . .
C31 C 0.0234(6) 0.6871(7) 0.2743(4) 0.052(2) Uiso 1 1 d D . .
H31A H 0.0454 0.6901 0.3138 0.062 Uiso 1 1 calc R . .
H31B H -0.0146 0.6288 0.2680 0.062 Uiso 1 1 calc R . .
C32 C -0.0358(7) 0.7751(8) 0.2591(5) 0.071(3) Uiso 1 1 d D . .
H32A H 0.0013 0.8340 0.2652 0.086 Uiso 1 1 calc R . .
H32B H -0.0598 0.7720 0.2199 0.086 Uiso 1 1 calc R . .
C33 C -0.1143(7) 0.7800(8) 0.2928(5) 0.069(3) Uiso 1 1 d D . .
H33A H -0.0911 0.7709 0.3318 0.083 Uiso 1 1 calc R . .
H33B H -0.1426 0.8445 0.2887 0.083 Uiso 1 1 calc R . .
C34 C -0.1829(8) 0.7067(9) 0.2761(5) 0.078(3) Uiso 1 1 d D . .
H34A H -0.2058 0.7152 0.2375 0.117 Uiso 1 1 calc R . .
H34B H -0.2330 0.7131 0.2980 0.117 Uiso 1 1 calc R . .
H34C H -0.1558 0.6427 0.2817 0.117 Uiso 1 1 calc R . .
C35 C 0.5449(18) 0.2830(18) 0.5183(10) 0.098(9) Uiso 0.50 1 d PD A 1
C36 C 0.6054(11) 0.2185(12) 0.4913(7) 0.107(5) Uiso 1 1 d D A 1
C37 C 0.620(2) 0.1381(19) 0.5314(11) 0.076(8) Uiso 0.40 1 d PD A 1
C38 C 0.699(2) 0.078(3) 0.5382(17) 0.102(12) Uiso 0.40 1 d PD A 1
C39 C 0.4279(18) 0.303(2) 0.4376(10) 0.047(7) Uiso 0.30 1 d PD A 1
C40 C 0.372(2) 0.233(3) 0.4684(12) 0.084(14) Uiso 0.30 1 d PD A 1
C41 C 0.3100(11) 0.2194(12) 0.4176(7) 0.038(4) Uiso 0.50 1 d PD A 1
C42 C 0.257(3) 0.146(3) 0.3865(16) 0.079(12) Uiso 0.30 1 d PD A 1
C43 C 0.5673(17) 0.410(2) 0.4583(11) 0.077(8) Uiso 0.40 1 d PD A 1
C44 C 0.5568(14) 0.4758(15) 0.4117(8) 0.077(6) Uiso 0.60 1 d PD A 1
C45 C 0.6061(13) 0.5350(14) 0.3766(8) 0.055(5) Uiso 0.50 1 d PD A 1
C46 C 0.569(3) 0.606(3) 0.3396(17) 0.093(14) Uiso 0.30 1 d PD A 1
C47 C 0.357(2) 0.234(2) 0.4439(11) 0.038(6) Uiso 0.30 1 d PD B 2
C48 C 0.3897(18) 0.275(2) 0.5016(10) 0.037(6) Uiso 0.30 1 d PD B 2
C40' C 0.344(2) 0.308(3) 0.3964(15) 0.059(9) Uiso 0.30 1 d P C 3

loop_
_atom_site_aniso_label
_atom_site_aniso_U_11
_atom_site_aniso_U_22
_atom_site_aniso_U_33
_atom_site_aniso_U_23
_atom_site_aniso_U_13
_atom_site_aniso_U_12
Mo1 0.0339(4) 0.0274(3) 0.0183(3) -0.0038(2) 0.0056(3) -0.0032(3)
Mo2 0.0330(4) 0.0279(4) 0.0248(3) -0.0072(3) 0.0047(3) -0.0083(3)
Mo3 0.0284(4) 0.0325(4) 0.0226(3) -0.0011(3) 0.0058(3) -0.0069(3)
Mn 0.0241(7) 0.0162(7) 0.0169(7) -0.0007(6) 0.0024(6) -0.0017(6)
O1 0.032(3) 0.021(2) 0.022(2) 0.000(2) 0.005(2) 0.000(2)
O2 0.050(3) 0.032(3) 0.045(3) -0.010(3) 0.011(3) -0.014(3)
O3 0.028(3) 0.033(3) 0.026(3) -0.005(2) 0.002(2) -0.004(2)
O4 0.046(3) 0.050(4) 0.028(3) -0.009(3) 0.003(3) -0.006(3)
O5 0.040(3) 0.023(3) 0.026(3) -0.007(2) 0.009(2) -0.003(2)
O6 0.029(3) 0.019(2) 0.027(3) 0.000(2) 0.004(2) 0.002(2)
O7 0.056(4) 0.039(3) 0.041(3) 0.006(3) 0.007(3) -0.020(3)
O8 0.043(3) 0.040(3) 0.024(3) -0.001(2) -0.002(2) -0.006(3)
O9 0.032(3) 0.020(2) 0.023(2) 0.000(2) 0.000(2) 0.002(2)
O10 0.034(3) 0.041(3) 0.037(3) -0.008(3) 0.005(2) 0.002(3)
O11 0.036(3) 0.030(3) 0.019(2) 0.002(2) 0.003(2) -0.004(2)
O12 0.037(3) 0.064(4) 0.033(3) -0.004(3) 0.008(3) 0.004(3)
N1 0.038(4) 0.028(3) 0.039(4) 0.007(3) 0.002(3) 0.008(3)
N2 0.055(5) 0.064(5) 0.046(4) 0.036(4) 0.012(4) 0.004(4)
C1 0.031(4) 0.023(4) 0.034(4) 0.002(3) 0.001(3) 0.004(3)
C2 0.035(4) 0.025(4) 0.030(4) 0.000(3) 0.003(3) 0.005(3)
C3 0.040(4) 0.021(4) 0.031(4) 0.003(3) 0.002(3) 0.002(3)
C4 0.029(4) 0.031(4) 0.036(4) 0.001(3) -0.002(3) 0.003(3)
C5 0.043(5) 0.033(4) 0.050(5) 0.001(4) 0.008(4) -0.004(4)
C6 0.040(5) 0.034(4) 0.045(5) 0.003(4) 0.008(4) 0.006(4)
C7 0.041(5) 0.036(5) 0.060(6) 0.004(4) -0.007(4) 0.001(4)
C8 0.052(6) 0.033(5) 0.056(6) -0.005(4) 0.001(4) -0.003(4)
C9 0.037(4) 0.038(4) 0.037(4) -0.006(4) 0.006(4) 0.006(4)
C10 0.035(5) 0.040(5) 0.047(5) 0.002(4) 0.008(4) 0.002(4)
C11 0.038(5) 0.041(5) 0.055(6) -0.002(4) 0.001(4) -0.002(4)
C12 0.044(5) 0.039(5) 0.035(4) 0.003(4) 0.008(4) 0.014(4)
C13 0.060(6) 0.040(5) 0.046(5) 0.001(4) 0.010(4) 0.013(4)
C14 0.075(7) 0.044(6) 0.057(6) 0.009(5) 0.012(5) 0.016(5)
C15 0.081(8) 0.052(6) 0.071(7) 0.022(6) 0.020(6) 0.039(6)
C16 0.049(6) 0.079(8) 0.070(7) 0.015(6) -0.007(5) 0.010(6)
C17 0.044(5) 0.044(5) 0.057(6) 0.010(4) 0.013(4) 0.006(4)
C18 0.042(5) 0.057(6) 0.071(7) 0.002(5) -0.009(5) 0.000(5)
C19 0.070(8) 0.121(11) 0.078(8) 0.068(8) 0.042(7) 0.050(8)

loop_
_atom_type_symbol
_atom_type_description
_atom_type_scat_dispersion_real
_atom_type_scat_dispersion_imag
_atom_type_scat_source
Mo Mo -1.6832 0.6857 'International Tables Vol C Tables 4.2.6.8 and 6.1.1.4'
Mn Mn 0.3368 0.7283 'International Tables Vol C Tables 4.2.6.8 and 6.1.1.4'
O O 0.0106 0.0060 'International Tables Vol C Tables 4.2.6.8 and 6.1.1.4'
N N 0.0061 0.0033 'International Tables Vol C Tables 4.2.6.8 and 6.1.1.4'
C C 0.0033 0.0016 'International Tables Vol C Tables 4.2.6.8 and 6.1.1.4'
H H 0.0000 0.0000 'International Tables Vol C Tables 4.2.6.8 and 6.1.1.4'

loop_
_geom_angle_atom_site_label_1
_geom_angle_atom_site_label_2
_geom_angle_atom_site_label_3
_geom_angle
_geom_angle_site_symmetry_1
_geom_angle_site_symmetry_3
O10 Mo1 O8 105.4(3) . .
O10 Mo1 O5 99.0(2) . .
O8 Mo1 O5 101.6(2) . .
O10 Mo1 O11 102.6(2) . .
O8 Mo1 O11 98.8(2) . .
O5 Mo1 O11 145.0(2) . .
O10 Mo1 O9 90.7(2) . .
O8 Mo1 O9 162.7(2) . .
O5 Mo1 O9 81.44(19) . .
O11 Mo1 O9 71.11(18) . .
O10 Mo1 O6 161.0(2) . .
O8 Mo1 O6 92.4(2) . .
O5 Mo1 O6 70.54(18) . .
O11 Mo1 O6 80.49(19) . .
O9 Mo1 O6 72.38(17) . .
O2 Mo2 O4 105.1(3) . .
O2 Mo2 O3 101.6(2) . .
O4 Mo2 O3 99.5(2) . .
O2 Mo2 O5 97.9(2) . .
O4 Mo2 O5 102.7(2) . .
O3 Mo2 O5 145.3(2) . .
O2 Mo2 O6 160.5(2) . .
O4 Mo2 O6 93.2(2) . .
O3 Mo2 O6 81.44(19) . .
O5 Mo2 O6 71.08(18) . .
O2 Mo2 O1 92.1(2) . 3_566
O4 Mo2 O1 162.0(2) . 3_566
O3 Mo2 O1 71.40(19) . 3_566
O5 Mo2 O1 79.56(19) . 3_566
O6 Mo2 O1 70.39(16) . 3_566
O7 Mo3 O12 106.4(3) . .
O7 Mo3 O11 97.5(3) . .
O12 Mo3 O11 102.8(2) . .
O7 Mo3 O3 102.2(3) . 3_566
O12 Mo3 O3 98.8(2) . 3_566
O11 Mo3 O3 145.2(2) . 3_566
O7 Mo3 O9 159.2(2) . .
O12 Mo3 O9 93.3(3) . .
O11 Mo3 O9 71.09(18) . .
O3 Mo3 O9 80.76(19) 3_566 .
O7 Mo3 O1 90.9(2) . .
O12 Mo3 O1 161.7(2) . .
O11 Mo3 O1 80.27(19) . .
O3 Mo3 O1 71.05(19) 3_566 .
O9 Mo3 O1 70.43(16) . .
O1 Mn O1 180.000(1) . 3_566
O1 Mn O6 87.3(2) . 3_566
O1 Mn O6 92.67(19) 3_566 3_566
O1 Mn O6 92.67(19) . .
O1 Mn O6 87.3(2) 3_566 .
O6 Mn O6 180.000(1) 3_566 .
O1 Mn O9 87.16(19) . .
O1 Mn O9 92.84(19) 3_566 .
O6 Mn O9 92.31(19) 3_566 .
O6 Mn O9 87.69(19) . .
O1 Mn O9 92.84(19) . 3_566
O1 Mn O9 87.16(19) 3_566 3_566
O6 Mn O9 87.69(19) 3_566 3_566
O6 Mn O9 92.31(19) . 3_566
O9 Mn O9 180.000(1) . 3_566
C3 O1 Mn 116.9(4) . .
C3 O1 Mo2 120.6(4) . 3_566
Mn O1 Mo2 101.58(19) . 3_566
C3 O1 Mo3 121.1(4) . .
Mn O1 Mo3 101.90(19) . .
Mo2 O1 Mo3 89.79(17) 3_566 .
Mo2 O3 Mo3 122.1(3) . 3_566
Mo1 O5 Mo2 122.3(3) . .
C4 O6 Mn 115.9(4) . .
C4 O6 Mo2 122.0(4) . .
Mn O6 Mo2 100.70(19) . .
C4 O6 Mo1 122.4(4) . .
Mn O6 Mo1 99.67(19) . .
Mo2 O6 Mo1 90.92(16) . .
C2 O9 Mn 115.6(4) . .
C2 O9 Mo3 122.0(4) . .
Mn O9 Mo3 100.52(19) . .
C2 O9 Mo1 122.3(4) . .
Mn O9 Mo1 100.26(19) . .
Mo3 O9 Mo1 91.18(16) . .
Mo1 O11 Mo3 121.3(3) . .
C5 N1 C1 122.0(7) . .
C19 N2 C23 111.0(9) . .
C19 N2 C27 111.4(9) . .
C23 N2 C27 106.3(7) . .
C19 N2 C31 105.7(6) . .
C23 N2 C31 110.5(8) . .
C27 N2 C31 112.0(7) . .
C43 N3 C39 115.9(18) . .
C43 N3 C35 102.3(17) . .
C39 N3 C35 107.3(18) . .
N1 C1 C3 101.3(6) . .
N1 C1 C2 108.2(6) . 3_566
C3 C1 C2 112.4(6) . 3_566
N1 C1 C4 110.7(6) . .
C3 C1 C4 111.2(6) . .
C2 C1 C4 112.5(6) 3_566 .
O9 C2 C1 114.3(6) . 3_566
O1 C3 C1 114.2(6) . .
O6 C4 C1 113.6(6) . .
N1 C5 C6 122.0(8) . .
C7 C6 C11 119.8(8) . .
C7 C6 C5 119.7(8) . .
C11 C6 C5 120.5(8) . .
C8 C7 C6 121.3(8) . .
C9 C8 C7 118.2(8) . .
C8 C9 C10 121.4(8) . .
C8 C9 C12 129.9(8) . .
C10 C9 C12 108.6(7) . .
C11 C10 C9 120.2(8) . .
C11 C10 C18 129.1(8) . .
C9 C10 C18 110.6(8) . .
C10 C11 C6 119.1(8) . .
C13 C12 C17 121.4(8) . .
C13 C12 C9 130.7(9) . .
C17 C12 C9 107.7(8) . .
C12 C13 C14 119.1(10) . .
C13 C14 C15 120.6(10) . .
C16 C15 C14 121.2(10) . .
C15 C16 C17 118.1(11) . .
C12 C17 C16 119.5(9) . .
C12 C17 C18 111.5(8) . .
C16 C17 C18 129.0(10) . .
C17 C18 C10 101.6(8) . .
N2 C19 C20 118.5(10) . .
C19 C20 C21 114.2(14) . .
C22 C21 C20 84.6(14) . .
C24 C23 N2 114.0(10) . .
C25 C24 C23 109.0(14) . .
C26 C25 C24 104.4(16) . .
C28 C27 N2 118.5(8) . .
C27 C28 C29 111.1(10) . .
C28 C29 C30 115.0(11) . .
N2 C31 C32 115.1(8) . .
C33 C32 C31 111.1(9) . .
C34 C33 C32 111.7(10) . .
C36 C35 N3 114.5(17) . .
C35 C36 C37 101.6(17) . .
C38 C37 C36 124(3) . .
N3 C39 C40 108(2) . .
C41 C40 C39 88.7(18) . .
C42 C41 C40 141(3) . .
C44 C43 N3 125(2) . .
C43 C44 C45 144.0(19) . .
C46 C45 C44 127(3) . .

loop_
_geom_bond_atom_site_label_1
_geom_bond_atom_site_label_2
_geom_bond_distance
_geom_bond_site_symmetry_2
Mo1 O10 1.695(5) .
Mo1 O8 1.706(5) .
Mo1 O5 1.909(5) .
Mo1 O11 1.919(5) .
Mo1 O9 2.344(5) .
Mo1 O6 2.373(5) .
Mo2 O2 1.701(6) .
Mo2 O4 1.704(6) .
Mo2 O3 1.907(5) .
Mo2 O5 1.926(5) .
Mo2 O6 2.338(5) .
Mo2 O1 2.377(5) 3_566
Mo3 O7 1.685(6) .
Mo3 O12 1.702(6) .
Mo3 O11 1.922(5) .
Mo3 O3 1.929(5) 3_566
Mo3 O9 2.343(5) .
Mo3 O1 2.378(5) .
Mn O1 1.931(5) .
Mn O1 1.931(5) 3_566
Mn O6 2.004(5) 3_566
Mn O6 2.004(5) .
Mn O9 2.016(5) .
Mn O9 2.016(5) 3_566
O1 C3 1.437(8) .
O1 Mo2 2.377(5) 3_566
O3 Mo3 1.929(5) 3_566
O6 C4 1.436(9) .
O9 C2 1.426(8) .
N1 C5 1.225(10) .
N1 C1 1.474(9) .
N2 C19 1.506(11) .
N2 C23 1.507(11) .
N2 C27 1.509(10) .
N2 C31 1.513(10) .
N3 C43 1.475(17) .
N3 C39 1.539(18) .
N3 C35 1.557(17) .
C1 C3 1.535(11) .
C1 C2 1.536(10) 3_566
C1 C4 1.552(11) .
C2 C1 1.536(10) 3_566
C5 C6 1.483(11) .
C6 C7 1.392(12) .
C6 C11 1.404(12) .
C7 C8 1.383(12) .
C8 C9 1.380(12) .
C9 C10 1.399(12) .
C9 C12 1.477(11) .
C10 C11 1.371(12) .
C10 C18 1.519(12) .
C12 C13 1.369(13) .
C12 C17 1.400(13) .
C13 C14 1.385(13) .
C14 C15 1.389(16) .
C15 C16 1.387(16) .
C16 C17 1.413(13) .
C17 C18 1.510(13) .
C19 C20 1.520(15) .
C20 C21 1.627(16) .
C21 C22 1.426(15) .
C23 C24 1.506(13) .
C24 C25 1.505(16) .
C25 C26 1.444(16) .
C27 C28 1.502(12) .
C28 C29 1.504(13) .
C29 C30 1.522(14) .
C31 C32 1.528(12) .
C32 C33 1.524(12) .
C33 C34 1.466(13) .
C35 C36 1.489(17) .
C36 C37 1.491(18) .
C37 C38 1.437(19) .
C39 C40 1.548(19) .
C40 C41 1.471(19) .
C41 C42 1.447(19) .
C43 C44 1.461(18) .
C44 C45 1.462(17) .
C45 C46 1.414(19) .
C47 C48 1.559(19) .
